data_1000457
loop_
_publ_author_name
'Bulou, A'
'Nouet, J'

_publ_section_title
;
Structural phase transitions in ferroelastic Rb al F4: I. DSC, x-ray
powder diffraction investigations and neutron powder profile refinement
of the structures
;
_journal_coden_ASTM JPSOAW
_journal_name_full 'Journal of Physics C'
_journal_page_first 183
_journal_page_last 196
_journal_paper_doi 10.1088/0022-3719/15/2/004
_journal_volume 15
_journal_year 1982
_chemical_formula_structural 'Rb (Al F4)'
_chemical_formula_sum 'Al F4 Rb'
_chemical_name_systematic 'Rubidium tetrafluoroaluminate'
_space_group_IT_number 59
_symmetry_cell_setting orthorhombic
_symmetry_space_group_name_Hall '-P 2ab 2a'
_symmetry_space_group_name_H-M 'P m m n :2'
_cell_angle_alpha 90
_cell_angle_beta 90
_cell_angle_gamma 90
_cell_formula_units_Z 4
_cell_length_a 7.2124(2)
_cell_length_b 7.2073(2)
_cell_length_c 6.2396(1)
_cell_volume 324.3
_refine_ls_R_factor_all 0.0398
_cod_original_sg_symbol_H-M 'P m m n Z'
_cod_database_code 1000457

loop_
_symmetry_equiv_pos_as_xyz
x,y,z
1/2-x,y,z
x,1/2-y,z
1/2-x,1/2-y,z
-x,-y,-z
1/2+x,-y,-z
-x,1/2+y,-z
1/2+x,1/2+y,-z

loop_
_atom_site_label
_atom_site_type_symbol
_atom_site_symmetry_multiplicity
_atom_site_Wyckoff_symbol
_atom_site_fract_x
_atom_site_fract_y
_atom_site_fract_z
_atom_site_occupancy
_atom_site_attached_hydrogens
_atom_site_calc_flag
Rb1 Rb1+ 2 a 0.25 0.25 0.487(1) 1. 0 d
Rb2 Rb1+ 2 b 0.25 0.75 0.533(1) 1. 0 d
Al1 Al3+ 4 c 0. 0. 0. 1. 0 d
F1 F1- 4 e 0.25 -0.0356(7) -0.021(1) 1. 0 d
F2 F1- 4 f 0.0396(6) 0.25 0.0350(8) 1. 0 d
F3 F1- 8 g -0.0098(6) -0.0232(3) 0.2786(2) 1. 0 d

loop_
_atom_type_symbol
_atom_type_oxidation_number
Rb1+ 1.000
Al3+ 3.000
F1- -1.000
